data_7113766
loop_
_publ_author_name
'Braunstein, Pierre'
'Morise, Xavier'
'B\'enard, Marc'
'Rohmer, Marie-Madeleine'
'Welter, Richard'

_publ_section_title
;
 A quasi-covalent metal--metal bond in an early--late heterobimetallic
 Ti--Pt complex stabilized by phosphinoenolate ligands
;
_journal_coden_ASTM CHCOFS
_journal_issue 5
_journal_name_full
;
 Chemical Communications (Cambridge, United Kingdom)
;
_journal_page_first 610
_journal_page_last 611
_journal_paper_doi 10.1039/b211289m
_journal_year 2003
_chemical_formula_moiety 'C50 H42 O2 P2 Pt Ti, C Cl2, 2(C0.3Cl0.6), C0.4Cl0.8'
_chemical_formula_sum 'C52 H42 Cl4 O2 P2 Pt Ti'
_chemical_formula_weight 1145.59
_space_group_IT_number 2
_symmetry_cell_setting triclinic
_symmetry_space_group_name_Hall '-P 1'
_symmetry_space_group_name_H-M 'P -1'
_atom_sites_solution_hydrogens geom
_atom_sites_solution_primary direct
_atom_sites_solution_secondary difmap
_audit_creation_method SHELXL-97
_cell_angle_alpha 65.104(10)
_cell_angle_beta 81.432(10)
_cell_angle_gamma 86.044(10)
_cell_formula_units_Z 2
_cell_length_a 11.963(2)
_cell_length_b 15.433(3)
_cell_length_c 16.420(4)
_cell_measurement_reflns_used 12153
_cell_measurement_temperature 173(2)
_cell_measurement_theta_max 27.39
_cell_measurement_theta_min 3.05
_cell_volume 2719.1(10)
_computing_cell_refinement 'Denzo (Nonius B.V., 1998)'
_computing_data_collection 'Collect (Nonius B.V., 1998)'
_computing_data_reduction 'Denzo (Nonius B.V., 1998)'
_computing_molecular_graphics 'PLATON 98 (Spek, 1998)'
_computing_publication_material 'SHELXL-97 (Sheldrick, 1997)'
_computing_structure_refinement 'SHELXL-97 (Sheldrick, 1997)'
_computing_structure_solution 'SHELXS-97 (Sheldrick, 1997)'
_diffrn_ambient_temperature 173(2)
_diffrn_measured_fraction_theta_full 0.992
_diffrn_measured_fraction_theta_max 0.992
_diffrn_measurement_device_type KappaCCD
_diffrn_measurement_method '\p scans'
_diffrn_radiation_monochromator graphite
_diffrn_radiation_source 'fine-focus sealed tube'
_diffrn_radiation_type MoK\a
_diffrn_radiation_wavelength 0.71073
_diffrn_reflns_av_R_equivalents 0.0000
_diffrn_reflns_av_sigmaI/netI 0.1040
_diffrn_reflns_limit_h_max 15
_diffrn_reflns_limit_h_min 0
_diffrn_reflns_limit_k_max 19
_diffrn_reflns_limit_k_min -19
_diffrn_reflns_limit_l_max 21
_diffrn_reflns_limit_l_min -16
_diffrn_reflns_number 12253
_diffrn_reflns_theta_full 27.39
_diffrn_reflns_theta_max 27.39
_diffrn_reflns_theta_min 3.05
_exptl_absorpt_coefficient_mu 3.007
_exptl_absorpt_correction_type none
_exptl_crystal_colour Yellow
_exptl_crystal_density_diffrn 1.399
_exptl_crystal_density_method 'not measured'
_exptl_crystal_description prism
_exptl_crystal_F_000 1136
_exptl_crystal_size_max 0.15
_exptl_crystal_size_mid 0.12
_exptl_crystal_size_min 0.10
_refine_diff_density_max 1.499
_refine_diff_density_min -1.669
_refine_diff_density_rms 0.195
_refine_ls_extinction_method none
_refine_ls_goodness_of_fit_ref 1.029
_refine_ls_hydrogen_treatment mixed
_refine_ls_matrix_type full
_refine_ls_number_parameters 577
_refine_ls_number_reflns 10153
_refine_ls_number_restraints 13
_refine_ls_restrained_S_all 1.030
_refine_ls_R_factor_all 0.0957
_refine_ls_R_factor_gt 0.0696
_refine_ls_shift/su_max 0.002
_refine_ls_shift/su_mean 0.001
_refine_ls_structure_factor_coef Fsqd
_refine_ls_weighting_details 'calc w=1/[\s^2^(Fo^2^)+(0.1032P)^2^+17.0089P] where P=(Fo^2^+2Fc^2^)/3'
_refine_ls_weighting_scheme calc
_refine_ls_wR_factor_gt 0.1844
_refine_ls_wR_factor_ref 0.2009
_reflns_number_gt 7873
_reflns_number_total 12253
_reflns_threshold_expression >2sigma(I)
_cod_duplicate_entry 7103997
_cod_data_source_file b211289m.txt
_cod_data_source_block st671
_cod_original_cell_volume 2719.0(10)
_cod_database_code 7113766

loop_
_symmetry_equiv_pos_as_xyz
'x, y, z'
'-x, -y, -z'

loop_
_atom_site_label
_atom_site_type_symbol
_atom_site_fract_x
_atom_site_fract_y
_atom_site_fract_z
_atom_site_U_iso_or_equiv
_atom_site_adp_type
_atom_site_occupancy
_atom_site_symmetry_multiplicity
_atom_site_calc_flag
_atom_site_refinement_flags
Pt Pt 0.06450(3) 0.19723(3) 0.69395(3) 0.02869(15) Uani 1 1 d .
Ti Ti 0.28229(15) 0.13503(12) 0.68276(13) 0.0311(4) Uani 1 1 d .
P1 P 0.0284(2) 0.10978(17) 0.62347(18) 0.0289(5) Uani 1 1 d .
C1 C 0.0903(9) -0.0061(7) 0.6466(7) 0.036(2) Uani 1 1 d .
H1 H 0.0424 -0.0587 0.6617 0.043 Uiso 1 1 calc .
C2 C 0.2015(8) -0.0201(6) 0.6431(7) 0.029(2) Uani 1 1 d .
O1 O 0.2689(6) 0.0532(5) 0.6236(5) 0.0366(16) Uani 1 1 d .
C3 C 0.0618(8) 0.1765(7) 0.5011(7) 0.031(2) Uani 1 1 d .
C4 C 0.1143(10) 0.1349(8) 0.4451(8) 0.040(3) Uani 1 1 d .
H4 H 0.1354 0.0693 0.4707 0.048 Uiso 1 1 calc .
C5 C 0.1364(11) 0.1876(10) 0.3526(10) 0.056(3) Uani 1 1 d .
H5 H 0.1745 0.1578 0.3160 0.067 Uiso 1 1 calc .
C6 C 0.1044(12) 0.2827(10) 0.3118(8) 0.055(3) Uani 1 1 d .
H6 H 0.1199 0.3179 0.2481 0.066 Uiso 1 1 calc .
C7 C 0.0486(12) 0.3257(8) 0.3671(8) 0.050(3) Uani 1 1 d .
H7 H 0.0242 0.3904 0.3411 0.060 Uiso 1 1 calc .
C8 C 0.0296(9) 0.2718(7) 0.4607(8) 0.039(2) Uani 1 1 d .
H8 H -0.0066 0.3014 0.4981 0.047 Uiso 1 1 calc .
C9 C -0.1207(8) 0.0774(7) 0.6401(7) 0.030(2) Uani 1 1 d .
C10 C -0.1743(10) 0.0319(8) 0.7277(8) 0.040(3) Uani 1 1 d .
H10 H -0.1341 0.0200 0.7771 0.048 Uiso 1 1 calc .
C11 C -0.2870(11) 0.0031(9) 0.7446(8) 0.049(3) Uani 1 1 d .
H11 H -0.3237 -0.0265 0.8050 0.059 Uiso 1 1 calc .
C12 C -0.3440(9) 0.0179(10) 0.6733(9) 0.051(3) Uani 1 1 d .
H12 H -0.4201 -0.0027 0.6846 0.062 Uiso 1 1 calc .
C13 C -0.2918(10) 0.0625(9) 0.5850(9) 0.045(3) Uani 1 1 d .
H13 H -0.3324 0.0718 0.5363 0.054 Uiso 1 1 calc .
C14 C -0.1812(10) 0.0937(8) 0.5666(8) 0.039(2) Uani 1 1 d .
H14 H -0.1462 0.1254 0.5058 0.047 Uiso 1 1 calc .
P2 P -0.1086(2) 0.27176(17) 0.71240(18) 0.0307(6) Uani 1 1 d .
C15 C -0.0639(9) 0.3549(7) 0.7499(8) 0.037(2) Uani 1 1 d .
H15 H -0.1128 0.4034 0.7564 0.045 Uiso 1 1 calc .
C16 C 0.0437(9) 0.3449(7) 0.7685(7) 0.035(2) Uani 1 1 d .
O2 O 0.1174(6) 0.2854(5) 0.7509(5) 0.0334(15) Uani 1 1 d .
C17 C -0.1734(8) 0.3393(7) 0.6106(7) 0.033(2) Uani 1 1 d .
C18 C -0.1301(9) 0.4305(7) 0.5489(7) 0.036(2) Uani 1 1 d .
H18 H -0.0774 0.4606 0.5664 0.043 Uiso 1 1 calc .
C19 C -0.1631(10) 0.4750(7) 0.4658(8) 0.045(3) Uani 1 1 d .
H19 H -0.1328 0.5360 0.4260 0.054 Uiso 1 1 calc .
C20 C -0.2412(10) 0.4338(8) 0.4359(8) 0.045(3) Uani 1 1 d .
H20 H -0.2618 0.4648 0.3766 0.054 Uiso 1 1 calc .
C21 C -0.2868(9) 0.3452(8) 0.4977(8) 0.039(2) Uani 1 1 d .
H21 H -0.3419 0.3166 0.4809 0.047 Uiso 1 1 calc .
C22 C -0.2526(8) 0.2985(6) 0.5833(7) 0.030(2) Uani 1 1 d .
H22 H -0.2837 0.2380 0.6236 0.036 Uiso 1 1 calc .
C23 C -0.2261(9) 0.2109(7) 0.7986(7) 0.035(2) Uani 1 1 d .
C24 C -0.2025(10) 0.1291(8) 0.8725(8) 0.046(3) Uani 1 1 d .
H24 H -0.1279 0.1036 0.8749 0.055 Uiso 1 1 calc .
C25 C -0.2875(14) 0.0837(9) 0.9438(9) 0.061(4) Uani 1 1 d .
H25 H -0.2703 0.0287 0.9952 0.073 Uiso 1 1 calc .
C26 C -0.3964(12) 0.1189(10) 0.9393(9) 0.058(3) Uani 1 1 d .
H26 H -0.4551 0.0867 0.9866 0.070 Uiso 1 1 calc .
C27 C -0.4202(11) 0.2010(10) 0.8660(9) 0.053(3) Uani 1 1 d .
H27 H -0.4947 0.2266 0.8634 0.063 Uiso 1 1 calc .
C28 C -0.3367(10) 0.2448(8) 0.7978(8) 0.043(3) Uani 1 1 d .
H28 H -0.3544 0.3009 0.7474 0.052 Uiso 1 1 calc .
C29 C 0.2606(10) -0.1122(8) 0.6559(8) 0.041(3) Uani 1 1 d .
C30 C 0.3775(10) -0.1167(10) 0.6445(9) 0.052(3) Uani 1 1 d .
H30 H 0.4195 -0.0604 0.6278 0.063 Uiso 1 1 calc .
C31 C 0.4352(13) -0.2026(11) 0.6571(11) 0.068(4) Uani 1 1 d .
H31 H 0.5154 -0.2050 0.6498 0.082 Uiso 1 1 calc .
C32 C 0.3734(17) -0.2829(11) 0.6801(11) 0.080(5) Uani 1 1 d .
H32 H 0.4120 -0.3411 0.6875 0.096 Uiso 1 1 calc .
C33 C 0.2568(16) -0.2820(9) 0.6931(10) 0.069(4) Uani 1 1 d .
H33 H 0.2162 -0.3389 0.7090 0.083 Uiso 1 1 calc .
C34 C 0.1990(11) -0.1977(8) 0.6826(8) 0.046(3) Uani 1 1 d .
H34 H 0.1188 -0.1970 0.6932 0.055 Uiso 1 1 calc .
C35 C 0.0906(11) 0.4034(7) 0.8093(7) 0.041(3) Uani 1 1 d .
C36 C 0.2023(13) 0.3948(10) 0.8220(9) 0.059(4) Uani 1 1 d .
H36 H 0.2508 0.3546 0.8015 0.071 Uiso 1 1 calc .
C37 C 0.2452(15) 0.4432(11) 0.8636(11) 0.074(5) Uani 1 1 d .
H37 H 0.3230 0.4369 0.8712 0.089 Uiso 1 1 calc .
C38 C 0.1745(17) 0.5016(10) 0.8948(10) 0.075(5) Uani 1 1 d .
H38 H 0.2035 0.5348 0.9243 0.090 Uiso 1 1 calc .
C39 C 0.0657(15) 0.5103(9) 0.8826(9) 0.066(4) Uani 1 1 d .
H39 H 0.0175 0.5509 0.9028 0.079 Uiso 1 1 calc .
C40 C 0.0227(12) 0.4616(9) 0.8417(9) 0.055(3) Uani 1 1 d .
H40 H -0.0554 0.4678 0.8352 0.066 Uiso 1 1 calc .
C41 C 0.3318(10) 0.2353(8) 0.5281(8) 0.045(3) Uani 1 1 d .
H41 H 0.3071 0.2197 0.4836 0.053 Uiso 1 1 calc .
C42 C 0.4338(10) 0.2043(9) 0.5647(9) 0.050(3) Uani 1 1 d .
H42 H 0.4898 0.1644 0.5502 0.060 Uiso 1 1 calc .
C43 C 0.4361(11) 0.2459(10) 0.6293(10) 0.064(4) Uani 1 1 d .
H43 H 0.4949 0.2394 0.6645 0.077 Uiso 1 1 calc .
C44 C 0.3357(11) 0.2970(9) 0.6297(9) 0.053(3) Uani 1 1 d .
H44 H 0.3133 0.3301 0.6669 0.064 Uiso 1 1 calc .
C45 C 0.2727(10) 0.2920(7) 0.5665(8) 0.043(3) Uani 1 1 d .
H45 H 0.2018 0.3222 0.5526 0.052 Uiso 1 1 calc .
C46 C 0.3006(10) 0.1265(8) 0.8260(8) 0.045(3) Uani 1 1 d .
H46 H 0.3091 0.1852 0.8301 0.054 Uiso 1 1 calc .
C47 C 0.3884(9) 0.0692(8) 0.8067(8) 0.042(3) Uani 1 1 d .
H47 H 0.4669 0.0820 0.7974 0.051 Uiso 1 1 calc .
C48 C 0.3419(10) -0.0080(8) 0.8036(8) 0.043(3) Uani 1 1 d .
H48 H 0.3827 -0.0576 0.7921 0.051 Uiso 1 1 calc .
C49 C 0.2232(11) -0.0013(8) 0.8206(7) 0.043(3) Uani 1 1 d .
H49 H 0.1702 -0.0442 0.8202 0.052 Uiso 1 1 calc .
C50 C 0.1971(10) 0.0800(9) 0.8380(8) 0.046(3) Uani 1 1 d .
H50 H 0.1238 0.1001 0.8548 0.055 Uiso 1 1 calc .
C51 C -0.4039(9) 0.5292(10) 0.6139(7) 0.078(4) Uani 1 1 d D
Cl1 Cl -0.3146(6) 0.5549(4) 0.6758(4) 0.0916(16) Uiso 0.80 1 d PD
Cl2 Cl -0.5178(5) 0.4616(4) 0.6922(4) 0.0952(15) Uiso 0.90 1 d PD
Cl3 Cl -0.385(6) 0.539(5) 0.715(3) 0.13(2) Uiso 0.10 1 d PD
Cl4 Cl -0.5148(16) 0.4502(15) 0.6419(18) 0.036(5) Uiso 0.10 1 d PD
Cl5 Cl -0.265(2) 0.493(4) 0.636(4) 0.121(18) Uiso 0.10 1 d PD
C52 C 0.256(4) 0.7107(15) 1.0199(16) 0.111(13) Uiso 0.50 1 d PD
Cl6 Cl 0.3033(13) 0.5934(10) 1.0767(10) 0.137(4) Uiso 0.50 1 d PD
Cl7 Cl 0.2238(12) 0.7315(10) 0.9123(9) 0.132(4) Uiso 0.50 1 d PD
C53 C -0.067(5) -0.2236(18) 0.977(2) 0.19(5) Uiso 0.30 1 d PD
Cl8 Cl -0.025(2) -0.1130(11) 0.9716(17) 0.038(6) Uiso 0.15 1 d PD
Cl9 Cl 0.0224(18) -0.2353(15) 0.8864(14) 0.052(5) Uiso 0.15 1 d PD
Cl12 Cl -0.042(2) -0.2218(16) 0.8676(14) 0.056(5) Uiso 0.15 1 d PD
Cl13 Cl -0.050(2) -0.1046(11) 0.9609(17) 0.040(7) Uiso 0.15 1 d PD
C54 C 0.545(9) -0.189(11) 0.791(4) 0.200 Uiso 0.20 1 d PD
Cl10 Cl 0.4258(10) -0.1133(8) 0.7644(9) 0.034(3) Uiso 0.20 1 d PD
Cl11 Cl 0.553(3) -0.228(3) 0.908(3) 0.147(12) Uiso 0.20 1 d PD

loop_
_atom_site_aniso_label
_atom_site_aniso_U_11
_atom_site_aniso_U_22
_atom_site_aniso_U_33
_atom_site_aniso_U_23
_atom_site_aniso_U_13
_atom_site_aniso_U_12
Pt 0.0306(2) 0.0285(2) 0.0300(3) -0.01454(16) -0.00600(15) 0.00032(13)
Ti 0.0298(9) 0.0332(9) 0.0311(11) -0.0142(8) -0.0036(7) -0.0009(7)
P1 0.0293(12) 0.0273(12) 0.0331(16) -0.0148(11) -0.0078(10) 0.0032(9)
C1 0.046(6) 0.030(5) 0.037(7) -0.019(4) -0.002(5) -0.006(4)
C2 0.037(5) 0.024(4) 0.026(6) -0.010(4) -0.007(4) 0.007(4)
O1 0.032(4) 0.037(4) 0.041(5) -0.019(3) -0.003(3) 0.001(3)
C3 0.034(5) 0.030(5) 0.028(6) -0.013(4) -0.003(4) 0.002(4)
C4 0.051(7) 0.042(6) 0.030(7) -0.018(5) -0.001(5) -0.001(5)
C5 0.056(8) 0.060(8) 0.058(10) -0.033(7) -0.008(6) 0.006(6)
C6 0.064(8) 0.070(9) 0.025(7) -0.016(6) 0.002(6) -0.004(7)
C7 0.069(8) 0.038(6) 0.037(8) -0.010(5) -0.008(6) 0.006(6)
C8 0.046(6) 0.033(5) 0.035(7) -0.014(5) -0.001(5) -0.001(4)
C9 0.028(5) 0.032(5) 0.035(6) -0.016(4) -0.003(4) -0.004(4)
C10 0.046(6) 0.039(6) 0.034(7) -0.012(5) -0.009(5) 0.002(5)
C11 0.053(7) 0.052(7) 0.039(8) -0.020(6) 0.008(6) -0.015(6)
C12 0.024(5) 0.073(8) 0.068(10) -0.041(7) -0.001(5) -0.008(5)
C13 0.038(6) 0.058(7) 0.053(8) -0.032(6) -0.016(6) 0.003(5)
C14 0.049(6) 0.041(6) 0.035(7) -0.021(5) -0.012(5) 0.006(5)
P2 0.0345(13) 0.0288(12) 0.0297(16) -0.0135(11) -0.0041(11) 0.0030(10)
C15 0.044(6) 0.032(5) 0.039(7) -0.019(5) -0.005(5) 0.005(4)
C16 0.046(6) 0.031(5) 0.034(6) -0.019(4) -0.002(5) -0.007(4)
O2 0.034(4) 0.035(4) 0.040(4) -0.022(3) -0.011(3) -0.001(3)
C17 0.033(5) 0.038(5) 0.027(6) -0.015(4) -0.001(4) 0.005(4)
C18 0.032(5) 0.035(5) 0.034(7) -0.011(5) 0.005(4) -0.003(4)
C19 0.052(7) 0.022(5) 0.050(8) -0.003(5) -0.012(6) 0.005(4)
C20 0.046(6) 0.046(6) 0.035(7) -0.009(5) -0.007(5) 0.010(5)
C21 0.034(5) 0.048(6) 0.041(7) -0.022(5) -0.005(5) -0.004(5)
C22 0.031(5) 0.027(5) 0.027(6) -0.009(4) -0.001(4) -0.001(4)
C23 0.045(6) 0.035(5) 0.022(6) -0.011(4) 0.002(4) -0.007(4)
C24 0.049(7) 0.046(6) 0.039(7) -0.015(5) -0.004(5) -0.005(5)
C25 0.090(11) 0.046(7) 0.034(8) -0.003(5) -0.006(7) -0.013(7)
C26 0.055(8) 0.067(9) 0.052(9) -0.027(7) 0.012(6) -0.026(7)
C27 0.052(7) 0.069(8) 0.037(8) -0.023(6) 0.004(6) -0.012(6)
C28 0.042(6) 0.055(7) 0.031(7) -0.015(5) -0.005(5) -0.008(5)
C29 0.050(6) 0.044(6) 0.034(7) -0.020(5) -0.013(5) 0.018(5)
C30 0.046(7) 0.070(8) 0.052(8) -0.039(7) -0.010(6) 0.023(6)
C31 0.068(9) 0.073(10) 0.088(12) -0.055(9) -0.037(8) 0.039(8)
C32 0.123(15) 0.069(10) 0.068(11) -0.049(8) -0.041(10) 0.059(10)
C33 0.117(14) 0.037(7) 0.055(9) -0.022(6) -0.021(9) 0.025(8)
C34 0.070(8) 0.036(6) 0.034(7) -0.016(5) -0.015(6) 0.012(5)
C35 0.069(8) 0.030(5) 0.023(6) -0.011(4) -0.002(5) -0.014(5)
C36 0.071(9) 0.069(9) 0.049(9) -0.033(7) -0.011(7) -0.015(7)
C37 0.094(12) 0.071(9) 0.078(11) -0.044(8) -0.020(9) -0.031(9)
C38 0.125(15) 0.053(8) 0.059(10) -0.026(7) -0.023(9) -0.035(9)
C39 0.113(13) 0.048(7) 0.046(9) -0.030(6) -0.005(8) -0.015(8)
C40 0.079(9) 0.045(7) 0.053(9) -0.033(6) 0.001(7) -0.005(6)
C41 0.051(7) 0.040(6) 0.034(7) -0.010(5) 0.007(5) -0.012(5)
C42 0.039(6) 0.055(7) 0.045(8) -0.015(6) 0.014(5) -0.004(5)
C43 0.042(7) 0.068(9) 0.060(9) -0.002(7) -0.007(6) -0.028(6)
C44 0.051(7) 0.050(7) 0.062(9) -0.030(6) 0.012(6) -0.024(6)
C45 0.043(6) 0.030(5) 0.042(7) -0.005(5) 0.006(5) -0.004(4)
C46 0.049(7) 0.053(7) 0.044(7) -0.027(6) -0.021(5) 0.009(5)
C47 0.038(6) 0.051(7) 0.041(7) -0.020(5) -0.012(5) 0.005(5)
C48 0.046(6) 0.047(6) 0.032(7) -0.012(5) -0.013(5) 0.012(5)
C49 0.059(7) 0.039(6) 0.026(7) -0.006(5) -0.011(5) -0.005(5)
C50 0.042(6) 0.056(7) 0.030(7) -0.009(5) -0.013(5) 0.012(5)
C51 0.072(10) 0.070(10) 0.088(12) -0.031(9) -0.002(9) 0.000(8)

loop_
_atom_type_symbol
_atom_type_description
_atom_type_scat_dispersion_real
_atom_type_scat_dispersion_imag
_atom_type_scat_source
Pt Pt -1.7033 8.3905 'International Tables Vol C Tables 4.2.6.8 and 6.1.1.4'
Ti Ti 0.2776 0.4457 'International Tables Vol C Tables 4.2.6.8 and 6.1.1.4'
Cl Cl 0.1484 0.1585 'International Tables Vol C Tables 4.2.6.8 and 6.1.1.4'
P P 0.1023 0.0942 'International Tables Vol C Tables 4.2.6.8 and 6.1.1.4'
O O 0.0106 0.0060 'International Tables Vol C Tables 4.2.6.8 and 6.1.1.4'
C C 0.0033 0.0016 'International Tables Vol C Tables 4.2.6.8 and 6.1.1.4'
H H 0.0000 0.0000 'International Tables Vol C Tables 4.2.6.8 and 6.1.1.4'

loop_
_geom_angle_atom_site_label_1
_geom_angle_atom_site_label_2
_geom_angle_atom_site_label_3
_geom_angle
O2 Pt P1 173.2(2)
O2 Pt P2 81.2(2)
P1 Pt P2 103.93(9)
O2 Pt Ti 87.65(19)
P1 Pt Ti 87.09(8)
P2 Pt Ti 168.77(7)
O1 Ti C46 140.4(4)
O1 Ti C41 76.7(4)
C46 Ti C41 140.0(4)
O1 Ti C47 114.6(4)
C46 Ti C47 34.8(4)
C41 Ti C47 132.5(4)
O1 Ti C44 133.4(4)
C46 Ti C44 84.7(4)
C41 Ti C44 56.7(4)
C47 Ti C44 98.0(5)
O1 Ti C45 104.2(4)
C46 Ti C45 115.4(4)
C41 Ti C45 33.9(4)
C47 Ti C45 131.9(4)
C44 Ti C45 34.2(4)
O1 Ti C42 84.3(4)
C46 Ti C42 117.4(5)
C41 Ti C42 34.5(4)
C47 Ti C42 98.5(4)
C44 Ti C42 57.6(4)
C45 Ti C42 57.3(4)
O1 Ti C49 85.5(4)
C46 Ti C49 57.3(4)
C41 Ti C49 162.1(4)
C47 Ti C49 56.4(4)
C44 Ti C49 141.1(4)
C45 Ti C49 157.5(4)
C42 Ti C49 145.0(4)
O1 Ti C43 119.4(5)
C46 Ti C43 85.1(5)
C41 Ti C43 57.4(4)
C47 Ti C43 79.2(4)
C44 Ti C43 33.9(5)
C45 Ti C43 56.8(4)
C42 Ti C43 35.5(5)
C49 Ti C43 135.5(4)
O1 Ti C50 116.6(4)
C46 Ti C50 34.8(4)
C41 Ti C50 160.8(4)
C47 Ti C50 57.0(4)
C44 Ti C50 108.8(4)
C45 Ti C50 127.0(4)
C42 Ti C50 152.1(4)
C49 Ti C50 34.0(4)
C43 Ti C50 119.1(5)
O1 Ti C48 85.0(4)
C46 Ti C48 56.9(4)
C41 Ti C48 142.0(4)
C47 Ti C48 33.3(4)
C44 Ti C48 131.1(5)
C45 Ti C48 163.8(4)
C42 Ti C48 111.6(4)
C49 Ti C48 34.1(4)
C43 Ti C48 107.1(4)
C50 Ti C48 56.4(4)
O1 Ti Pt 99.6(2)
C46 Ti Pt 91.7(3)
C41 Ti Pt 96.0(3)
C47 Ti Pt 124.4(3)
C44 Ti Pt 86.7(3)
C45 Ti Pt 72.2(3)
C42 Ti Pt 128.4(3)
C49 Ti Pt 86.3(3)
C43 Ti Pt 120.6(4)
C50 Ti Pt 69.0(3)
C48 Ti Pt 120.0(3)
C1 P1 C3 104.6(5)
C1 P1 C9 98.5(5)
C3 P1 C9 104.2(5)
C1 P1 Pt 122.7(4)
C3 P1 Pt 110.2(3)
C9 P1 Pt 114.6(3)
C2 C1 P1 121.7(7)
C2 C1 H1 119.2
P1 C1 H1 119.2
C1 C2 O1 119.4(8)
C1 C2 C29 125.3(9)
O1 C2 C29 115.3(9)
C2 O1 Ti 132.7(6)
C4 C3 C8 117.8(9)
C4 C3 P1 122.6(8)
C8 C3 P1 119.5(8)
C5 C4 C3 120.8(10)
C5 C4 H4 119.6
C3 C4 H4 119.6
C4 C5 C6 121.8(11)
C4 C5 H5 119.1
C6 C5 H5 119.1
C5 C6 C7 118.4(11)
C5 C6 H6 120.8
C7 C6 H6 120.8
C8 C7 C6 119.0(11)
C8 C7 H7 120.5
C6 C7 H7 120.5
C3 C8 C7 122.3(10)
C3 C8 H8 118.8
C7 C8 H8 118.8
C10 C9 C14 119.1(9)
C10 C9 P1 118.3(8)
C14 C9 P1 122.5(8)
C9 C10 C11 120.9(10)
C9 C10 H10 119.5
C11 C10 H10 119.5
C12 C11 C10 119.5(11)
C12 C11 H11 120.2
C10 C11 H11 120.2
C11 C12 C13 120.6(10)
C11 C12 H12 119.7
C13 C12 H12 119.7
C12 C13 C14 120.8(10)
C12 C13 H13 119.6
C14 C13 H13 119.6
C13 C14 C9 119.0(10)
C13 C14 H14 120.5
C9 C14 H14 120.5
C15 P2 C17 107.6(5)
C15 P2 C23 103.2(5)
C17 P2 C23 104.7(5)
C15 P2 Pt 99.8(4)
C17 P2 Pt 116.4(3)
C23 P2 Pt 123.3(4)
C16 C15 P2 116.1(8)
C16 C15 H15 122.0
P2 C15 H15 122.0
O2 C16 C15 123.4(9)
O2 C16 C35 114.1(9)
C15 C16 C35 122.4(10)
C16 O2 Pt 118.8(6)
C22 C17 C18 117.9(10)
C22 C17 P2 121.7(8)
C18 C17 P2 119.6(8)
C19 C18 C17 120.8(10)
C19 C18 H18 119.6
C17 C18 H18 119.6
C18 C19 C20 122.2(10)
C18 C19 H19 118.9
C20 C19 H19 118.9
C21 C20 C19 117.1(10)
C21 C20 H20 121.4
C19 C20 H20 121.4
C22 C21 C20 121.0(10)
C22 C21 H21 119.5
C20 C21 H21 119.5
C17 C22 C21 120.9(9)
C17 C22 H22 119.5
C21 C22 H22 119.5
C24 C23 C28 117.6(10)
C24 C23 P2 118.1(9)
C28 C23 P2 124.2(8)
C23 C24 C25 120.5(12)
C23 C24 H24 119.7
C25 C24 H24 119.7
C26 C25 C24 119.9(12)
C26 C25 H25 120.1
C24 C25 H25 120.1
C25 C26 C27 119.8(12)
C25 C26 H26 120.1
C27 C26 H26 120.1
C28 C27 C26 119.6(12)
C28 C27 H27 120.2
C26 C27 H27 120.2
C27 C28 C23 122.5(11)
C27 C28 H28 118.7
C23 C28 H28 118.7
C30 C29 C34 118.5(10)
C30 C29 C2 120.2(11)
C34 C29 C2 121.2(10)
C29 C30 C31 121.4(13)
C29 C30 Cl10 104.9(9)
C31 C30 Cl10 93.6(9)
C29 C30 H30 119.3
C31 C30 H30 119.3
Cl10 C30 H30 70.9
C32 C31 C30 118.5(14)
C32 C31 H31 120.7
C30 C31 H31 120.7
C31 C32 C33 122.1(12)
C31 C32 H32 119.0
C33 C32 H32 119.0
C32 C33 C34 119.7(14)
C32 C33 H33 120.1
C34 C33 H33 120.1
C33 C34 C29 119.7(13)
C33 C34 H34 120.2
C29 C34 H34 120.2
C36 C35 C40 117.3(11)
C36 C35 C16 120.3(11)
C40 C35 C16 122.2(11)
C37 C36 C35 121.2(14)
C37 C36 H36 119.4
C35 C36 H36 119.4
C36 C37 C38 119.9(15)
C36 C37 H37 120.1
C38 C37 H37 120.1
C39 C38 C37 119.3(12)
C39 C38 H38 120.4
C37 C38 H38 120.4
C38 C39 C40 120.9(14)
C38 C39 H39 119.6
C40 C39 H39 119.6
C39 C40 C35 121.4(14)
C39 C40 H40 119.3
C35 C40 H40 119.3
C45 C41 C42 109.9(11)
C45 C41 Ti 73.8(7)
C42 C41 Ti 73.6(7)
C45 C41 H41 125.1
C42 C41 H41 125.1
Ti C41 H41 119.3
C41 C42 C43 105.8(11)
C41 C42 Ti 71.9(6)
C43 C42 Ti 73.1(6)
C41 C42 H42 127.1
C43 C42 H42 127.1
Ti C42 H42 119.9
C44 C43 C42 107.0(11)
C44 C43 Ti 71.9(6)
C42 C43 Ti 71.4(7)
C44 C43 H43 126.5
C42 C43 H43 126.5
Ti C43 H43 121.9
C43 C44 C45 109.3(11)
C43 C44 Ti 74.2(7)
C45 C44 Ti 73.0(6)
C43 C44 H44 125.3
C45 C44 H44 125.4
Ti C44 H44 119.2
C41 C45 C44 108.0(11)
C41 C45 Ti 72.3(6)
C44 C45 Ti 72.7(7)
C41 C45 H45 126.0
C44 C45 H45 126.0
Ti C45 H45 120.7
C47 C46 C50 107.2(10)
C47 C46 Ti 73.8(7)
C50 C46 Ti 75.0(6)
C47 C46 H46 126.4
C50 C46 H46 126.4
Ti C46 H46 116.9
C48 C47 C46 109.0(10)
C48 C47 Ti 75.0(6)
C46 C47 Ti 71.3(6)
C48 C47 H47 125.5
C46 C47 H47 125.5
Ti C47 H47 119.8
C47 C48 C49 108.4(10)
C47 C48 Cl10 127.9(9)
C49 C48 Cl10 123.3(9)
C47 C48 Ti 71.7(6)
C49 C48 Ti 72.4(6)
Cl10 C48 Ti 116.1(6)
C47 C48 H48 125.8
C49 C48 H48 125.8
Cl10 C48 H48 6.2
Ti C48 H48 121.8
C50 C49 C48 108.0(10)
C50 C49 Ti 73.1(7)
C48 C49 Ti 73.5(7)
C50 C49 H49 126.0
C48 C49 H49 126.0
Ti C49 H49 119.2
C49 C50 C46 107.3(10)
C49 C50 Ti 72.9(7)
C46 C50 Ti 70.2(7)
C49 C50 H50 126.3
C46 C50 H50 126.3
Ti C50 H50 122.3
Cl4 C51 Cl1 134.5(11)
Cl4 C51 Cl5 124(2)
Cl1 C51 Cl5 48(2)
Cl4 C51 Cl2 30.0(9)
Cl1 C51 Cl2 107.1(7)
Cl5 C51 Cl2 119(2)
Cl4 C51 Cl3 107(3)
Cl1 C51 Cl3 31(2)
Cl5 C51 Cl3 72(3)
Cl2 C51 Cl3 77(2)
Cl3 Cl1 Cl5 121(4)
Cl3 Cl1 C51 75.9(15)
Cl5 Cl1 C51 66.5(12)
Cl4 Cl2 C51 73.0(8)
Cl4 Cl2 Cl3 123.4(16)
C51 Cl2 Cl3 51.3(13)
Cl1 Cl3 C51 72.8(14)
Cl1 Cl3 Cl5 36(3)
C51 Cl3 Cl5 53.7(16)
Cl1 Cl3 Cl2 121.3(18)
C51 Cl3 Cl2 51.3(13)
Cl5 Cl3 Cl2 90(2)
Cl2 Cl4 C51 77.0(9)
Cl1 Cl5 C51 65.8(12)
Cl1 Cl5 Cl3 23(2)
C51 Cl5 Cl3 54.5(17)
Cl6 C52 Cl7 111.3(13)
Cl13 C53 Cl12 105.5(17)
Cl13 C53 Cl9 105.0(14)
Cl12 C53 Cl9 27.8(9)
Cl13 C53 Cl8 11.5(11)
Cl12 C53 Cl8 109.3(15)
Cl9 C53 Cl8 103.1(16)
Cl12 Cl9 C53 76.1(10)
Cl9 Cl12 C53 76.1(10)
Cl11 C54 Cl10 108(2)
C54 Cl10 C48 137(4)
C54 Cl10 C30 107(3)
C48 Cl10 C30 115.3(7)

loop_
_geom_bond_atom_site_label_1
_geom_bond_atom_site_label_2
_geom_bond_distance
Pt O2 2.121(6)
Pt P1 2.212(2)
Pt P2 2.341(3)
Pt Ti 2.7210(18)
Ti O1 1.916(7)
Ti C46 2.342(11)
Ti C41 2.359(11)
Ti C47 2.374(11)
Ti C44 2.374(11)
Ti C45 2.378(11)
Ti C42 2.380(11)
Ti C49 2.401(11)
Ti C43 2.403(11)
Ti C50 2.405(12)
Ti C48 2.416(11)
P1 C1 1.794(10)
P1 C3 1.826(10)
P1 C9 1.836(9)
C1 C2 1.330(14)
C1 H1 0.9500
C2 O1 1.332(11)
C2 C29 1.489(13)
C3 C4 1.386(14)
C3 C8 1.388(14)
C4 C5 1.382(18)
C4 H4 0.9500
C5 C6 1.385(18)
C5 H5 0.9500
C6 C7 1.405(18)
C6 H6 0.9500
C7 C8 1.398(17)
C7 H7 0.9500
C8 H8 0.9500
C9 C10 1.381(15)
C9 C14 1.422(14)
C10 C11 1.400(16)
C10 H10 0.9500
C11 C12 1.371(17)
C11 H11 0.9500
C12 C13 1.384(18)
C12 H12 0.9500
C13 C14 1.387(16)
C13 H13 0.9500
C14 H14 0.9500
P2 C15 1.780(10)
P2 C17 1.814(10)
P2 C23 1.825(10)
C15 C16 1.351(15)
C15 H15 0.9500
C16 O2 1.320(12)
C16 C35 1.506(13)
C17 C22 1.393(14)
C17 C18 1.421(14)
C18 C19 1.352(16)
C18 H18 0.9500
C19 C20 1.413(17)
C19 H19 0.9500
C20 C21 1.403(16)
C20 H20 0.9500
C21 C22 1.393(15)
C21 H21 0.9500
C22 H22 0.9500
C23 C24 1.381(16)
C23 C28 1.389(16)
C24 C25 1.395(18)
C24 H24 0.9500
C25 C26 1.38(2)
C25 H25 0.9500
C26 C27 1.379(19)
C26 H26 0.9500
C27 C28 1.353(17)
C27 H27 0.9500
C28 H28 0.9500
C29 C30 1.384(16)
C29 C34 1.424(16)
C30 C31 1.400(17)
C30 Cl10 2.154(18)
C30 H30 0.9500
C31 C32 1.37(2)
C31 H31 0.9500
C32 C33 1.38(2)
C32 H32 0.9500
C33 C34 1.387(16)
C33 H33 0.9500
C34 H34 0.9500
C35 C36 1.372(19)
C35 C40 1.386(17)
C36 C37 1.368(17)
C36 H36 0.9500
C37 C38 1.39(2)
C37 H37 0.9500
C38 C39 1.34(2)
C38 H38 0.9500
C39 C40 1.365(17)
C39 H39 0.9500
C40 H40 0.9500
C41 C45 1.381(16)
C41 C42 1.406(18)
C41 H41 0.9500
C42 C43 1.46(2)
C42 H42 0.9500
C43 C44 1.392(19)
C43 H43 0.9500
C44 C45 1.398(18)
C44 H44 0.9500
C45 H45 0.9500
C46 C47 1.412(16)
C46 C50 1.421(16)
C46 H46 0.9500
C47 C48 1.372(16)
C47 H47 0.9500
C48 C49 1.411(17)
C48 Cl10 2.128(17)
C48 H48 0.9500
C49 C50 1.406(17)
C49 H49 0.9500
C50 H50 0.9500
C51 Cl4 1.739(10)
C51 Cl1 1.747(9)
C51 Cl5 1.757(10)
C51 Cl2 1.773(9)
C51 Cl3 1.774(10)
Cl1 Cl3 0.95(7)
Cl1 Cl5 1.42(6)
Cl2 Cl4 0.91(3)
Cl2 Cl3 2.22(6)
Cl3 Cl5 2.07(8)
C52 Cl6 1.749(10)
C52 Cl7 1.757(10)
C53 Cl13 1.763(10)
C53 Cl12 1.767(10)
C53 Cl9 1.768(10)
C53 Cl8 1.771(10)
Cl9 Cl12 0.85(3)
C54 Cl11 1.769(10)
C54 Cl10 1.771(10)

loop_
_geom_torsion_atom_site_label_1
_geom_torsion_atom_site_label_2
_geom_torsion_atom_site_label_3
_geom_torsion_atom_site_label_4
_geom_torsion
O2 Pt Ti O1 -176.7(3)
P1 Pt Ti O1 -1.0(2)
P2 Pt Ti O1 -170.1(4)
O2 Pt Ti C46 41.5(4)
P1 Pt Ti C46 -142.9(3)
P2 Pt Ti C46 48.1(5)
O2 Pt Ti C41 -99.2(3)
P1 Pt Ti C41 76.4(3)
P2 Pt Ti C41 -92.6(5)
O2 Pt Ti C47 54.3(4)
P1 Pt Ti C47 -130.0(4)
P2 Pt Ti C47 60.9(5)
O2 Pt Ti C44 -43.2(4)
P1 Pt Ti C44 132.5(3)
P2 Pt Ti C44 -36.6(5)
O2 Pt Ti C45 -74.8(4)
P1 Pt Ti C45 100.9(3)
P2 Pt Ti C45 -68.2(5)
O2 Pt Ti C42 -86.3(5)
P1 Pt Ti C42 89.3(4)
P2 Pt Ti C42 -79.7(6)
O2 Pt Ti C49 98.6(3)
P1 Pt Ti C49 -85.8(3)
P2 Pt Ti C49 105.2(5)
O2 Pt Ti C43 -43.8(5)
P1 Pt Ti C43 131.8(4)
P2 Pt Ti C43 -37.2(6)
O2 Pt Ti C50 68.4(4)
P1 Pt Ti C50 -116.0(3)
P2 Pt Ti C50 75.0(5)
O2 Pt Ti C48 93.6(4)
P1 Pt Ti C48 -90.8(3)
P2 Pt Ti C48 100.2(5)
O2 Pt P1 C1 78.9(17)
P2 Pt P1 C1 -143.1(4)
Ti Pt P1 C1 39.1(4)
O2 Pt P1 C3 -44.9(17)
P2 Pt P1 C3 93.1(3)
Ti Pt P1 C3 -84.7(3)
O2 Pt P1 C9 -162.1(17)
P2 Pt P1 C9 -24.0(4)
Ti Pt P1 C9 158.2(4)
C3 P1 C1 C2 72.9(10)
C9 P1 C1 C2 -179.9(9)
Pt P1 C1 C2 -53.4(10)
P1 C1 C2 O1 1.2(14)
P1 C1 C2 C29 -176.2(8)
C1 C2 O1 Ti 61.6(13)
C29 C2 O1 Ti -120.7(9)
C46 Ti O1 C2 50.3(11)
C41 Ti O1 C2 -148.3(9)
C47 Ti O1 C2 80.7(9)
C44 Ti O1 C2 -149.1(8)
C45 Ti O1 C2 -128.3(8)
C42 Ti O1 C2 177.5(9)
C49 Ti O1 C2 31.0(9)
C43 Ti O1 C2 172.0(8)
C50 Ti O1 C2 16.9(9)
C48 Ti O1 C2 65.2(9)
Pt Ti O1 C2 -54.4(8)
C1 P1 C3 C4 5.5(10)
C9 P1 C3 C4 -97.4(9)
Pt P1 C3 C4 139.2(8)
C1 P1 C3 C8 -177.3(8)
C9 P1 C3 C8 79.8(9)
Pt P1 C3 C8 -43.6(9)
C8 C3 C4 C5 1.7(17)
P1 C3 C4 C5 178.9(9)
C3 C4 C5 C6 -2(2)
C4 C5 C6 C7 0(2)
C5 C6 C7 C8 1(2)
C4 C3 C8 C7 -0.1(16)
P1 C3 C8 C7 -177.4(9)
C6 C7 C8 C3 -1.4(19)
C1 P1 C9 C10 77.4(9)
C3 P1 C9 C10 -175.1(8)
Pt P1 C9 C10 -54.5(9)
C1 P1 C9 C14 -99.9(9)
C3 P1 C9 C14 7.7(9)
Pt P1 C9 C14 128.2(7)
C14 C9 C10 C11 -0.9(16)
P1 C9 C10 C11 -178.2(9)
C9 C10 C11 C12 1.8(18)
C10 C11 C12 C13 -1.2(19)
C11 C12 C13 C14 -0.4(19)
C12 C13 C14 C9 1.3(17)
C10 C9 C14 C13 -0.7(15)
P1 C9 C14 C13 176.5(8)
O2 Pt P2 C15 5.4(4)
P1 Pt P2 C15 -170.0(4)
Ti Pt P2 C15 -1.3(6)
O2 Pt P2 C17 120.8(4)
P1 Pt P2 C17 -54.6(4)
Ti Pt P2 C17 114.1(5)
O2 Pt P2 C23 -107.6(4)
P1 Pt P2 C23 77.0(4)
Ti Pt P2 C23 -114.3(5)
C17 P2 C15 C16 -130.3(9)
C23 P2 C15 C16 119.4(9)
Pt P2 C15 C16 -8.4(9)
P2 C15 C16 O2 7.7(15)
P2 C15 C16 C35 -174.0(8)
C15 C16 O2 Pt -1.9(14)
C35 C16 O2 Pt 179.6(6)
P1 Pt O2 C16 135.8(15)
P2 Pt O2 C16 -3.1(7)
Ti Pt O2 C16 175.6(7)
C15 P2 C17 C22 -155.6(8)
C23 P2 C17 C22 -46.3(9)
Pt P2 C17 C22 93.5(8)
C15 P2 C17 C18 34.9(10)
C23 P2 C17 C18 144.2(8)
Pt P2 C17 C18 -76.0(9)
C22 C17 C18 C19 -1.5(15)
P2 C17 C18 C19 168.5(9)
C17 C18 C19 C20 -0.1(17)
C18 C19 C20 C21 2.1(18)
C19 C20 C21 C22 -2.6(17)
C18 C17 C22 C21 1.0(15)
P2 C17 C22 C21 -168.7(8)
C20 C21 C22 C17 1.1(16)
C15 P2 C23 C24 -90.7(9)
C17 P2 C23 C24 156.8(9)
Pt P2 C23 C24 20.6(10)
C15 P2 C23 C28 84.8(10)
C17 P2 C23 C28 -27.7(10)
Pt P2 C23 C28 -163.9(8)
C28 C23 C24 C25 -0.7(17)
P2 C23 C24 C25 175.1(9)
C23 C24 C25 C26 1.9(19)
C24 C25 C26 C27 -2(2)
C25 C26 C27 C28 2(2)
C26 C27 C28 C23 -0.6(19)
C24 C23 C28 C27 0.1(17)
P2 C23 C28 C27 -175.4(9)
C1 C2 C29 C30 175.4(11)
O1 C2 C29 C30 -2.1(15)
C1 C2 C29 C34 -6.4(16)
O1 C2 C29 C34 176.0(10)
C34 C29 C30 C31 1.1(18)
C2 C29 C30 C31 179.3(11)
C34 C29 C30 Cl10 -102.7(11)
C2 C29 C30 Cl10 75.5(12)
C29 C30 C31 C32 1(2)
Cl10 C30 C31 C32 110.7(14)
C30 C31 C32 C33 -1(2)
C31 C32 C33 C34 0(2)
C32 C33 C34 C29 2(2)
C30 C29 C34 C33 -2.4(17)
C2 C29 C34 C33 179.4(11)
O2 C16 C35 C36 2.5(15)
C15 C16 C35 C36 -176.0(11)
O2 C16 C35 C40 -172.6(11)
C15 C16 C35 C40 8.9(17)
C40 C35 C36 C37 -1(2)
C16 C35 C36 C37 -176.3(13)
C35 C36 C37 C38 1(2)
C36 C37 C38 C39 -1(2)
C37 C38 C39 C40 1(2)
C38 C39 C40 C35 -2(2)
C36 C35 C40 C39 1(2)
C16 C35 C40 C39 176.6(12)
O1 Ti C41 C45 143.5(8)
C46 Ti C41 C45 -54.9(10)
C47 Ti C41 C45 -105.2(8)
C44 Ti C41 C45 -37.2(7)
C42 Ti C41 C45 -117.0(11)
C49 Ti C41 C45 141.3(13)
C43 Ti C41 C45 -77.8(8)
C50 Ti C41 C45 7.5(17)
C48 Ti C41 C45 -153.2(7)
Pt Ti C41 C45 45.0(7)
O1 Ti C41 C42 -99.5(8)
C46 Ti C41 C42 62.1(10)
C47 Ti C41 C42 11.9(10)
C44 Ti C41 C42 79.8(8)
C45 Ti C41 C42 117.0(11)
C49 Ti C41 C42 -101.6(15)
C43 Ti C41 C42 39.2(8)
C50 Ti C41 C42 124.5(13)
C48 Ti C41 C42 -36.1(10)
Pt Ti C41 C42 162.0(7)
C45 C41 C42 C43 -0.3(13)
Ti C41 C42 C43 -65.8(8)
C45 C41 C42 Ti 65.4(8)
O1 Ti C42 C41 74.7(7)
C46 Ti C42 C41 -140.2(7)
C47 Ti C42 C41 -171.2(7)
C44 Ti C42 C41 -77.0(8)
C45 Ti C42 C41 -36.2(7)
C49 Ti C42 C41 148.4(7)
C43 Ti C42 C41 -113.5(11)
C50 Ti C42 C41 -144.6(9)
C48 Ti C42 C41 157.0(7)
Pt Ti C42 C41 -23.1(9)
O1 Ti C42 C43 -171.8(8)
C46 Ti C42 C43 -26.7(9)
C41 Ti C42 C43 113.5(11)
C47 Ti C42 C43 -57.6(8)
C44 Ti C42 C43 36.5(8)
C45 Ti C42 C43 77.3(8)
C49 Ti C42 C43 -98.1(10)
C50 Ti C42 C43 -31.1(13)
C48 Ti C42 C43 -89.5(8)
Pt Ti C42 C43 90.4(8)
C41 C42 C43 C44 1.4(13)
Ti C42 C43 C44 -63.6(8)
C41 C42 C43 Ti 65.0(8)
O1 Ti C43 C44 125.1(8)
C46 Ti C43 C44 -87.9(9)
C41 Ti C43 C44 77.6(9)
C47 Ti C43 C44 -122.6(9)
C45 Ti C43 C44 37.0(8)
C42 Ti C43 C44 115.7(11)
C49 Ti C43 C44 -118.4(9)
C50 Ti C43 C44 -80.3(9)
C48 Ti C43 C44 -141.0(8)
Pt Ti C43 C44 1.2(10)
O1 Ti C43 C42 9.4(9)
C46 Ti C43 C42 156.4(8)
C41 Ti C43 C42 -38.1(7)
C47 Ti C43 C42 121.7(8)
C44 Ti C43 C42 -115.7(11)
C45 Ti C43 C42 -78.7(8)
C49 Ti C43 C42 125.9(8)
C50 Ti C43 C42 164.0(7)
C48 Ti C43 C42 103.4(8)
Pt Ti C43 C42 -114.5(7)
C42 C43 C44 C45 -1.9(14)
Ti C43 C44 C45 -65.1(8)
C42 C43 C44 Ti 63.2(8)
O1 Ti C44 C43 -78.7(10)
C46 Ti C44 C43 89.0(9)
C41 Ti C44 C43 -79.6(9)
C47 Ti C44 C43 56.7(9)
C45 Ti C44 C43 -116.5(11)
C42 Ti C44 C43 -38.3(8)
C49 Ti C44 C43 101.1(10)
C50 Ti C44 C43 114.5(8)
C48 Ti C44 C43 53.1(10)
Pt Ti C44 C43 -178.9(8)
O1 Ti C44 C45 37.7(9)
C46 Ti C44 C45 -154.5(8)
C41 Ti C44 C45 36.8(7)
C47 Ti C44 C45 173.2(7)
C42 Ti C44 C45 78.2(8)
C49 Ti C44 C45 -142.5(8)
C43 Ti C44 C45 116.5(11)
C50 Ti C44 C45 -129.0(7)
C48 Ti C44 C45 169.5(7)
Pt Ti C44 C45 -62.5(7)
C42 C41 C45 C44 -0.8(13)
Ti C41 C45 C44 64.4(8)
C42 C41 C45 Ti -65.3(8)
C43 C44 C45 C41 1.7(13)
Ti C44 C45 C41 -64.2(8)
C43 C44 C45 Ti 65.9(9)
O1 Ti C45 C41 -36.7(8)
C46 Ti C45 C41 144.4(7)
C47 Ti C45 C41 107.0(8)
C44 Ti C45 C41 116.0(10)
C42 Ti C45 C41 36.8(7)
C49 Ti C45 C41 -150.0(10)
C43 Ti C45 C41 79.5(8)
C50 Ti C45 C41 -176.9(7)
C48 Ti C45 C41 86.6(16)
Pt Ti C45 C41 -132.4(7)
O1 Ti C45 C44 -152.7(7)
C46 Ti C45 C44 28.3(8)
C41 Ti C45 C44 -116.0(10)
C47 Ti C45 C44 -9.1(9)
C42 Ti C45 C44 -79.2(8)
C49 Ti C45 C44 93.9(12)
C43 Ti C45 C44 -36.6(8)
C50 Ti C45 C44 67.0(8)
C48 Ti C45 C44 -29.4(18)
Pt Ti C45 C44 111.5(7)
O1 Ti C46 C47 53.8(10)
C41 Ti C46 C47 -97.4(9)
C44 Ti C46 C47 -112.2(7)
C45 Ti C46 C47 -127.7(7)
C42 Ti C46 C47 -63.0(8)
C49 Ti C46 C47 76.8(7)
C43 Ti C46 C47 -78.2(8)
C50 Ti C46 C47 113.3(10)
C48 Ti C46 C47 35.9(7)
Pt Ti C46 C47 161.2(7)
O1 Ti C46 C50 -59.5(9)
C41 Ti C46 C50 149.3(7)
C47 Ti C46 C50 -113.3(10)
C44 Ti C46 C50 134.5(7)
C45 Ti C46 C50 118.9(7)
C42 Ti C46 C50 -176.4(7)
C49 Ti C46 C50 -36.6(7)
C43 Ti C46 C50 168.5(7)
C48 Ti C46 C50 -77.4(7)
Pt Ti C46 C50 47.9(6)
C50 C46 C47 C48 2.0(13)
Ti C46 C47 C48 -66.2(8)
C50 C46 C47 Ti 68.2(8)
O1 Ti C47 C48 -29.1(8)
C46 Ti C47 C48 116.4(10)
C41 Ti C47 C48 -123.5(7)
C44 Ti C47 C48 -175.0(7)
C45 Ti C47 C48 -169.8(7)
C42 Ti C47 C48 -116.7(7)
C49 Ti C47 C48 36.8(7)
C43 Ti C47 C48 -146.7(8)
C50 Ti C47 C48 77.8(8)
Pt Ti C47 C48 93.5(7)
O1 Ti C47 C46 -145.5(7)
C41 Ti C47 C46 120.1(8)
C44 Ti C47 C46 68.6(8)
C45 Ti C47 C46 73.7(9)
C42 Ti C47 C46 126.9(7)
C49 Ti C47 C46 -79.6(8)
C43 Ti C47 C46 96.9(8)
C50 Ti C47 C46 -38.7(7)
C48 Ti C47 C46 -116.4(10)
Pt Ti C47 C46 -23.0(8)
C46 C47 C48 C49 0.2(13)
Ti C47 C48 C49 -63.5(8)
C46 C47 C48 Cl10 173.0(10)
Ti C47 C48 Cl10 109.2(10)
C46 C47 C48 Ti 63.8(8)
O1 Ti C48 C47 153.7(7)
C46 Ti C48 C47 -37.7(7)
C41 Ti C48 C47 92.9(9)
C44 Ti C48 C47 6.6(9)
C45 Ti C48 C47 28.2(18)
C42 Ti C48 C47 71.8(8)
C49 Ti C48 C47 -117.0(10)
C43 Ti C48 C47 34.4(8)
C50 Ti C48 C47 -79.6(8)
Pt Ti C48 C47 -108.1(7)
O1 Ti C48 C49 -89.3(7)
C46 Ti C48 C49 79.3(8)
C41 Ti C48 C49 -150.1(7)
C47 Ti C48 C49 117.0(10)
C44 Ti C48 C49 123.6(7)
C45 Ti C48 C49 145.1(13)
C42 Ti C48 C49 -171.2(7)
C43 Ti C48 C49 151.4(7)
C50 Ti C48 C49 37.4(7)
Pt Ti C48 C49 8.9(8)
O1 Ti C48 Cl10 29.7(6)
C46 Ti C48 Cl10 -161.6(9)
C41 Ti C48 Cl10 -31.1(10)
C47 Ti C48 Cl10 -124.0(10)
C44 Ti C48 Cl10 -117.4(7)
C45 Ti C48 Cl10 -95.8(15)
C42 Ti C48 Cl10 -52.1(8)
C49 Ti C48 Cl10 119.0(10)
C43 Ti C48 Cl10 -89.6(8)
C50 Ti C48 Cl10 156.4(8)
Pt Ti C48 Cl10 128.0(6)
C47 C48 C49 C50 -2.4(13)
Cl10 C48 C49 C50 -175.6(9)
Ti C48 C49 C50 -65.5(8)
C47 C48 C49 Ti 63.1(8)
Cl10 C48 C49 Ti -110.1(9)
O1 Ti C49 C50 -157.0(7)
C46 Ti C49 C50 37.5(7)
C41 Ti C49 C50 -154.9(13)
C47 Ti C49 C50 79.3(7)
C44 Ti C49 C50 23.1(11)
C45 Ti C49 C50 -40.2(14)
C42 Ti C49 C50 129.7(9)
C43 Ti C49 C50 74.5(10)
C48 Ti C49 C50 115.3(10)
Pt Ti C49 C50 -57.0(6)
O1 Ti C49 C48 87.7(7)
C46 Ti C49 C48 -77.8(7)
C41 Ti C49 C48 89.8(15)
C47 Ti C49 C48 -35.9(7)
C44 Ti C49 C48 -92.1(9)
C45 Ti C49 C48 -155.5(10)
C42 Ti C49 C48 14.4(11)
C43 Ti C49 C48 -40.8(10)
C50 Ti C49 C48 -115.3(10)
Pt Ti C49 C48 -172.3(7)
C48 C49 C50 C46 3.6(13)
Ti C49 C50 C46 -62.1(8)
C48 C49 C50 Ti 65.8(8)
C47 C46 C50 C49 -3.5(13)
Ti C46 C50 C49 63.9(8)
C47 C46 C50 Ti -67.4(8)
O1 Ti C50 C49 25.8(8)
C46 Ti C50 C49 -116.2(10)
C41 Ti C50 C49 156.7(12)
C47 Ti C50 C49 -77.5(7)
C44 Ti C50 C49 -164.9(7)
C45 Ti C50 C49 161.9(7)
C42 Ti C50 C49 -109.3(10)
C43 Ti C50 C49 -129.4(8)
C48 Ti C50 C49 -37.4(7)
Pt Ti C50 C49 116.3(7)
O1 Ti C50 C46 142.1(6)
C41 Ti C50 C46 -87.1(14)
C47 Ti C50 C46 38.7(6)
C44 Ti C50 C46 -48.7(8)
C45 Ti C50 C46 -81.8(8)
C42 Ti C50 C46 6.9(12)
C49 Ti C50 C46 116.2(10)
C43 Ti C50 C46 -13.2(8)
C48 Ti C50 C46 78.8(7)
Pt Ti C50 C46 -127.4(7)
Cl4 C51 Cl1 Cl3 -34(5)
Cl5 C51 Cl1 Cl3 -133(5)
Cl2 C51 Cl1 Cl3 -19(4)
Cl4 C51 Cl1 Cl5 99(3)
Cl2 C51 Cl1 Cl5 114(3)
Cl3 C51 Cl1 Cl5 133(5)
Cl1 C51 Cl2 Cl4 -159.3(19)
Cl5 C51 Cl2 Cl4 -109(3)
Cl3 C51 Cl2 Cl4 -169(3)
Cl4 C51 Cl2 Cl3 169(3)
Cl1 C51 Cl2 Cl3 10(2)
Cl5 C51 Cl2 Cl3 61(3)
Cl5 Cl1 Cl3 C51 -51(3)
C51 Cl1 Cl3 Cl5 51(3)
Cl5 Cl1 Cl3 Cl2 -34(7)
C51 Cl1 Cl3 Cl2 17(4)
Cl4 C51 Cl3 Cl1 156(3)
Cl5 C51 Cl3 Cl1 35(4)
Cl2 C51 Cl3 Cl1 161(4)
Cl4 C51 Cl3 Cl5 121(3)
Cl1 C51 Cl3 Cl5 -35(4)
Cl2 C51 Cl3 Cl5 126(3)
Cl4 C51 Cl3 Cl2 -5.5(15)
Cl1 C51 Cl3 Cl2 -161(4)
Cl5 C51 Cl3 Cl2 -126(3)
Cl4 Cl2 Cl3 Cl1 -9(7)
C51 Cl2 Cl3 Cl1 -21(4)
Cl4 Cl2 Cl3 C51 12(3)
Cl4 Cl2 Cl3 Cl5 -28(4)
C51 Cl2 Cl3 Cl5 -40.5(18)
Cl3 Cl2 Cl4 C51 -10(3)
Cl1 C51 Cl4 Cl2 28(3)
Cl5 C51 Cl4 Cl2 90(3)
Cl3 C51 Cl4 Cl2 11(3)
Cl3 Cl1 Cl5 C51 55(4)
C51 Cl1 Cl5 Cl3 -55(4)
Cl4 C51 Cl5 Cl1 -122(2)
Cl2 C51 Cl5 Cl1 -87(2)
Cl3 C51 Cl5 Cl1 -24(3)
Cl4 C51 Cl5 Cl3 -99(3)
Cl1 C51 Cl5 Cl3 24(3)
Cl2 C51 Cl5 Cl3 -64(3)
C51 Cl3 Cl5 Cl1 113(5)
Cl2 Cl3 Cl5 Cl1 152(5)
Cl1 Cl3 Cl5 C51 -113(5)
Cl2 Cl3 Cl5 C51 38.9(16)
Cl13 C53 Cl9 Cl12 -95(3)
Cl8 C53 Cl9 Cl12 -106(3)
Cl13 C53 Cl12 Cl9 93(3)
Cl8 C53 Cl12 Cl9 82(4)
Cl11 C54 Cl10 C48 37(14)
Cl11 C54 Cl10 C30 -156(7)
C47 C48 Cl10 C54 51(7)
C49 C48 Cl10 C54 -138(7)
Ti C48 Cl10 C54 137(7)
C47 C48 Cl10 C30 -115.7(11)
C49 C48 Cl10 C30 56.1(13)
Ti C48 Cl10 C30 -29.2(10)
C29 C30 Cl10 C54 144(6)
C31 C30 Cl10 C54 20(6)
C29 C30 Cl10 C48 -46.0(12)
C31 C30 Cl10 C48 -169.9(11)
